data_2227014
loop_
_publ_author_name
'Kane, Christopher M.'
'Drake, Stephen D.'
'Holman, K. Travis'

_publ_section_title
;
 2-[4-(2,6-Dimethoxyphenyl)butyl]-1,3-dimethoxybenzene
;
_journal_coeditor_code NG2784
_journal_issue 8
_journal_name_full 'Acta Crystallographica Section E'
_journal_page_first o1921
_journal_paper_doi 10.1107/S1600536810025420
_journal_volume 66
_journal_year 2010
_chemical_formula_iupac 'C20 H26 O4'
_chemical_formula_moiety 'C20 H26 O4'
_chemical_formula_sum 'C20 H26 O4'
_chemical_formula_weight 330.41
_chemical_melting_point_gt 429
_chemical_melting_point_lt 431
_chemical_name_systematic
;
2-[4-(2,6-Dimethoxyphenyl)butyl]-1,3-dimethoxybenzene
;
_space_group_IT_number 60
_symmetry_cell_setting orthorhombic
_symmetry_space_group_name_Hall '-P 2n 2ab'
_symmetry_space_group_name_H-M 'P b c n'
_atom_sites_solution_hydrogens geom
_atom_sites_solution_primary direct
_atom_sites_solution_secondary difmap
_audit_creation_method SHELXL-97
_cell_angle_alpha 90.00
_cell_angle_beta 90.00
_cell_angle_gamma 90.00
_cell_formula_units_Z 4
_cell_length_a 22.692(2)
_cell_length_b 5.5460(5)
_cell_length_c 13.7099(13)
_cell_measurement_reflns_used 6702
_cell_measurement_temperature 100(2)
_cell_measurement_theta_max 28.47
_cell_measurement_theta_min 2.97
_cell_volume 1725.4(3)
_computing_cell_refinement 'SAINT (Bruker, 2001)'
_computing_data_collection 'SMART (Bruker, 2001)'
_computing_data_reduction 'SAINT (Bruker, 2001)'
_computing_molecular_graphics 'X-SEED (Barbour, 2001)'
_computing_publication_material 'X-SEED (Barbour, 2001) and POV-RAY (Persistence of Vision, 2004)'
_computing_structure_refinement 'SHELXL97 (Sheldrick, 2008)'
_computing_structure_solution 'SHELXS97 (Sheldrick, 2008)'
_diffrn_ambient_temperature 100(2)
_diffrn_measured_fraction_theta_full 0.992
_diffrn_measured_fraction_theta_max 0.992
_diffrn_measurement_device_type 'Bruker SMART APEXII CCD'
_diffrn_measurement_method '\f and \w scans'
_diffrn_radiation_monochromator graphite
_diffrn_radiation_source 'fine-focus sealed tube'
_diffrn_radiation_type MoK\a
_diffrn_radiation_wavelength 0.71073
_diffrn_reflns_av_R_equivalents 0.0198
_diffrn_reflns_av_sigmaI/netI 0.0124
_diffrn_reflns_limit_h_max 29
_diffrn_reflns_limit_h_min -29
_diffrn_reflns_limit_k_max 7
_diffrn_reflns_limit_k_min -7
_diffrn_reflns_limit_l_max 17
_diffrn_reflns_limit_l_min -17
_diffrn_reflns_number 14196
_diffrn_reflns_theta_full 27.99
_diffrn_reflns_theta_max 27.99
_diffrn_reflns_theta_min 1.79
_diffrn_standards_number 0
_exptl_absorpt_coefficient_mu 0.087
_exptl_absorpt_correction_T_max 0.9811
_exptl_absorpt_correction_T_min 0.9155
_exptl_absorpt_correction_type multi-scan
_exptl_absorpt_process_details '(SADABS; Bruker, 2001)'
_exptl_crystal_colour colorless
_exptl_crystal_density_diffrn 1.272
_exptl_crystal_density_method 'not measured'
_exptl_crystal_description prism
_exptl_crystal_F_000 712
_exptl_crystal_size_max 0.98
_exptl_crystal_size_mid 0.36
_exptl_crystal_size_min 0.22
_refine_diff_density_max 0.294
_refine_diff_density_min -0.173
_refine_ls_extinction_method none
_refine_ls_goodness_of_fit_ref 1.053
_refine_ls_hydrogen_treatment refall
_refine_ls_matrix_type full
_refine_ls_number_parameters 161
_refine_ls_number_reflns 2071
_refine_ls_number_restraints 0
_refine_ls_restrained_S_all 1.053
_refine_ls_R_factor_all 0.0390
_refine_ls_R_factor_gt 0.0349
_refine_ls_shift/su_max 0.000
_refine_ls_shift/su_mean 0.000
_refine_ls_structure_factor_coef Fsqd
_refine_ls_weighting_details 'calc w=1/[\s^2^(Fo^2^)+(0.0534P)^2^+0.4726P] where P=(Fo^2^+2Fc^2^)/3'
_refine_ls_weighting_scheme calc
_refine_ls_wR_factor_gt 0.0957
_refine_ls_wR_factor_ref 0.0981
_reflns_number_gt 1853
_reflns_number_total 2071
_reflns_threshold_expression I>2sigma(I)
_cod_data_source_file ng2784.cif
_cod_data_source_block I
_cod_original_sg_symbol_Hall '-P 2yn'
_cod_database_code 2227014
_cod_database_fobs_code 2227014

loop_
_symmetry_equiv_pos_as_xyz
'x, y, z'
'-x+1/2, -y+1/2, z+1/2'
'x+1/2, -y+1/2, -z'
'-x, y, -z+1/2'
'-x, -y, -z'
'x-1/2, y-1/2, -z-1/2'
'-x-1/2, y-1/2, z'
'x, -y, z-1/2'

loop_
_atom_site_type_symbol
_atom_site_label
_atom_site_fract_x
_atom_site_fract_y
_atom_site_fract_z
_atom_site_U_iso_or_equiv
_atom_site_adp_type
_atom_site_calc_flag
_atom_site_refinement_flags
_atom_site_occupancy
_atom_site_disorder_assembly
_atom_site_disorder_group
C C1 0.15557(4) 0.35467(17) 0.12621(6) 0.0182(2) Uani d . 1 . .
C C2 0.19265(4) 0.29025(19) 0.20325(7) 0.0225(2) Uani d . 1 . .
C C3 0.18839(5) 0.4180(2) 0.28983(7) 0.0260(2) Uani d . 1 . .
C C4 0.14842(5) 0.6043(2) 0.30147(7) 0.0257(2) Uani d . 1 . .
C C5 0.11173(4) 0.66605(18) 0.22332(7) 0.0216(2) Uani d . 1 . .
C C6 0.11502(4) 0.54382(17) 0.13379(6) 0.0182(2) Uani d . 1 . .
C C7 0.07619(4) 0.61358(17) 0.04894(7) 0.0185(2) Uani d . 1 . .
C C8 0.01905(4) 0.46605(17) 0.04386(7) 0.0190(2) Uani d . 1 . .
C C9 0.06764(6) 0.9829(2) 0.31571(9) 0.0354(3) Uani d . 1 . .
C C10 0.19556(4) 0.04010(18) 0.02716(8) 0.0229(2) Uani d . 1 . .
H H2 0.2201(6) 0.161(2) 0.1972(9) 0.028(3) Uiso d . 1 . .
H H3 0.2143(5) 0.375(2) 0.3442(10) 0.030(3) Uiso d . 1 . .
H H4 0.1459(6) 0.689(3) 0.3613(10) 0.032(3) Uiso d . 1 . .
H H7A 0.0984(5) 0.588(2) -0.0112(9) 0.021(3) Uiso d . 1 . .
H H7B 0.0660(5) 0.785(2) 0.0535(8) 0.021(3) Uiso d . 1 . .
H H8A 0.0292(5) 0.292(2) 0.0404(8) 0.021(3) Uiso d . 1 . .
H H8B -0.0035(5) 0.491(2) 0.1046(8) 0.021(3) Uiso d . 1 . .
H H9A 0.1055(6) 1.065(2) 0.3276(10) 0.031(3) Uiso d . 1 . .
H H9B 0.0560(7) 0.878(3) 0.3713(12) 0.051(4) Uiso d . 1 . .
H H9C 0.0387(7) 1.102(3) 0.3050(11) 0.043(4) Uiso d . 1 . .
H H10A 0.2369(6) 0.091(2) 0.0350(8) 0.025(3) Uiso d . 1 . .
H H10B 0.1868(6) -0.085(2) 0.0749(10) 0.030(3) Uiso d . 1 . .
H H10C 0.1886(6) -0.025(3) -0.0395(10) 0.035(4) Uiso d . 1 . .
O O1 0.15679(3) 0.24072(13) 0.03720(5) 0.02170(18) Uani d . 1 . .
O O2 0.07098(3) 0.84683(14) 0.22717(5) 0.0297(2) Uani d . 1 . .

loop_
_atom_site_aniso_label
_atom_site_aniso_U_11
_atom_site_aniso_U_22
_atom_site_aniso_U_33
_atom_site_aniso_U_12
_atom_site_aniso_U_13
_atom_site_aniso_U_23
C1 0.0188(4) 0.0210(4) 0.0148(4) -0.0041(3) 0.0011(3) 0.0013(3)
C2 0.0208(5) 0.0261(5) 0.0207(5) -0.0034(4) -0.0019(3) 0.0060(4)
C3 0.0280(5) 0.0328(5) 0.0171(4) -0.0109(4) -0.0043(4) 0.0065(4)
C4 0.0314(5) 0.0309(5) 0.0148(4) -0.0139(4) 0.0026(4) -0.0024(4)
C5 0.0209(5) 0.0234(5) 0.0205(5) -0.0075(3) 0.0050(3) -0.0033(4)
C6 0.0170(4) 0.0210(4) 0.0166(4) -0.0043(3) 0.0009(3) 0.0001(3)
C7 0.0181(4) 0.0181(4) 0.0192(4) 0.0000(3) -0.0007(3) -0.0007(3)
C8 0.0179(4) 0.0186(4) 0.0207(5) 0.0004(3) -0.0006(3) -0.0004(3)
C9 0.0369(6) 0.0351(6) 0.0341(6) -0.0084(5) 0.0121(5) -0.0179(5)
C10 0.0225(5) 0.0207(5) 0.0254(5) 0.0030(4) 0.0008(4) 0.0000(4)
O1 0.0247(4) 0.0241(4) 0.0163(3) 0.0066(3) -0.0014(2) -0.0015(2)
O2 0.0281(4) 0.0317(4) 0.0293(4) 0.0002(3) 0.0044(3) -0.0139(3)

loop_
_atom_type_symbol
_atom_type_description
_atom_type_scat_dispersion_real
_atom_type_scat_dispersion_imag
_atom_type_scat_source
C C 0.0033 0.0016 'International Tables Vol C Tables 4.2.6.8 and 6.1.1.4'
H H 0.0000 0.0000 'International Tables Vol C Tables 4.2.6.8 and 6.1.1.4'
O O 0.0106 0.0060 'International Tables Vol C Tables 4.2.6.8 and 6.1.1.4'

loop_
_geom_angle_atom_site_label_1
_geom_angle_atom_site_label_2
_geom_angle_atom_site_label_3
_geom_angle_site_symmetry_1
_geom_angle_site_symmetry_3
_geom_angle
_geom_angle_publ_flag
C1 O1 C10 . . 117.20(7) ?
C5 O2 C9 . . 117.13(9) ?
O2 C5 C4 . . 123.58(9) ?
O2 C5 C6 . . 115.11(8) ?
C4 C5 C6 . . 121.31(9) ?
C8 C8 C7 5_565 . 112.48(9) ?
C8 C8 H8A 5_565 . 109.4(7) ?
C7 C8 H8A . . 109.0(7) ?
C8 C8 H8B 5_565 . 109.6(7) ?
C7 C8 H8B . . 108.9(7) ?
H8A C8 H8B . . 107.3(10) ?
C1 C6 C5 . . 117.49(8) ?
C1 C6 C7 . . 121.24(8) ?
C5 C6 C7 . . 121.26(8) ?
O1 C1 C2 . . 122.79(9) ?
O1 C1 C6 . . 115.08(8) ?
C2 C1 C6 . . 122.12(9) ?
C6 C7 C8 . . 113.04(7) ?
C6 C7 H7B . . 109.7(7) ?
C8 C7 H7B . . 108.7(7) ?
C6 C7 H7A . . 108.2(7) ?
C8 C7 H7A . . 108.6(7) ?
H7B C7 H7A . . 108.5(10) ?
O1 C10 H10A . . 110.7(7) ?
O1 C10 H10C . . 105.8(8) ?
H10A C10 H10C . . 110.8(10) ?
O1 C10 H10B . . 111.4(8) ?
H10A C10 H10B . . 109.1(10) ?
H10C C10 H10B . . 109.0(11) ?
C3 C4 C5 . . 118.96(9) ?
C3 C4 H4 . . 120.7(8) ?
C5 C4 H4 . . 120.4(8) ?
C3 C2 C1 . . 118.36(9) ?
C3 C2 H2 . . 120.4(7) ?
C1 C2 H2 . . 121.3(7) ?
C4 C3 C2 . . 121.73(9) ?
C4 C3 H3 . . 119.2(8) ?
C2 C3 H3 . . 119.1(8) ?
O2 C9 H9A . . 109.7(8) ?
O2 C9 H9B . . 110.9(9) ?
H9A C9 H9B . . 111.9(12) ?
O2 C9 H9C . . 105.9(9) ?
H9A C9 H9C . . 108.2(12) ?
H9B C9 H9C . . 110.1(12) ?

loop_
_geom_bond_atom_site_label_1
_geom_bond_atom_site_label_2
_geom_bond_site_symmetry_2
_geom_bond_distance
_geom_bond_publ_flag
O1 C1 . 1.3746(11) ?
O1 C10 . 1.4251(11) ?
O2 C5 . 1.3650(13) ?
O2 C9 . 1.4314(12) ?
C5 C4 . 1.3992(14) ?
C5 C6 . 1.4042(13) ?
C8 C8 5_565 1.5283(18) ?
C8 C7 . 1.5349(12) ?
C8 H8A . 0.992(12) ?
C8 H8B . 0.987(11) ?
C6 C1 . 1.3993(13) ?
C6 C7 . 1.5096(12) ?
C1 C2 . 1.3967(13) ?
C7 H7B . 0.979(12) ?
C7 H7A . 0.976(12) ?
C10 H10A . 0.986(13) ?
C10 H10C . 0.995(14) ?
C10 H10B . 0.975(14) ?
C4 C3 . 1.3844(16) ?
C4 H4 . 0.947(14) ?
C2 C3 . 1.3857(14) ?
C2 H2 . 0.955(13) ?
C3 H3 . 0.979(13) ?
C9 H9A . 0.985(13) ?
C9 H9B . 0.994(16) ?
C9 H9C . 0.943(16) ?
